data_1530326
loop_
_publ_author_name
'Lundberg, M.'
'Ndalamba Wa Ilunga, P.'

_publ_section_title
;
 The crystal structure of Cu0.6 Nb O2.6 F0.4 and its relation to the Mo O3
 structure type
;
_journal_name_full 'Revue de Chimie Minerale'
_journal_page_first 118
_journal_page_last 124
_journal_volume 18
_journal_year 1981
_chemical_formula_sum 'Cu0.6 F0.4 Nb O2.6'
_chemical_name_systematic 'Cu0.6 Nb (O2.6 F0.4)'
_space_group_IT_number 62
_symmetry_space_group_name_Hall '-P 2c 2n'
_symmetry_space_group_name_H-M 'P n a m'
_cell_angle_alpha 90
_cell_angle_beta 90
_cell_angle_gamma 90
_cell_formula_units_Z 4
_cell_length_a 17.694
_cell_length_b 3.944
_cell_length_c 3.801
_cell_volume 265.253
_citation_journal_id_ASTM RVCMA8
_cod_data_source_file Lundberg_RVCMA8_1981_717.cif
_cod_data_source_block Cu0.6F0.4Nb1O2.6
_cod_original_cell_volume 265.2533
_cod_original_sg_symbol_Hall '-P 2ac 2n (-x,z,y)'
_cod_original_formula_sum 'Cu0.6 F0.4 Nb1 O2.6'
_cod_database_code 1530326

loop_
_symmetry_equiv_pos_as_xyz
x,y,z
-x+1/2,y+1/2,-z
x+1/2,-y+1/2,-z+1/2
-x,-y,z+1/2
-x,-y,-z
x-1/2,-y-1/2,z
-x-1/2,y-1/2,z-1/2
x,y,-z-1/2

loop_
_atom_site_label
_atom_site_type_symbol
_atom_site_fract_x
_atom_site_fract_y
_atom_site_fract_z
_atom_site_occupancy
_atom_site_U_iso_or_equiv
F2 F-1 0.1807 0.021 0.25 0.1333 0.0
F3 F-1 0.951 -0.0197 0.25 0.1333 0.0
O1 O-2 0.0713 0.5039 0.25 0.8667 0.0
O2 O-2 0.1807 0.021 0.25 0.8667 0.0
O3 O-2 0.951 -0.0197 0.25 0.8667 0.0
Cu1 Cu+1 0.2527 0.256 -0.0013 0.3 0.0
F1 F-1 0.0713 0.5039 0.25 0.1333 0.0
Nb1 Nb+5 0.0788 0.0073 0.25 1 0.0
